data_2243292
loop_
_publ_author_name
'Zaini, Muhamad Fikri'
'Razak, Ibrahim Abdul'
'Khairul, Wan Mohd'
'Arshad, Suhana'

_publ_section_title
;
 Structural, Hirshfeld and DFT studies of conjugated
 <i>D</i>--\p--<i>A</i> carbazole chalcone crystal
;
_journal_coeditor_code EX2028
_journal_issue 3
_journal_name_full 'Acta Crystallographica Section E'
_journal_page_first 387
_journal_page_last 391
_journal_paper_doi 10.1107/S2056989020002054
_journal_volume 76
_journal_year 2020
_chemical_formula_iupac 'C27 H18 N2 O3'
_chemical_formula_moiety 'C27 H18 N2 O3'
_chemical_formula_sum 'C27 H18 N2 O3'
_chemical_formula_weight 418.43
_chemical_name_systematic (<i>E</i>)-3-[4-(9,9a-Dihydro-8a<i>H</i>-carbazol-9-yl)phenyl]-1-(4-nitrophenyl)prop-2-en-1-one
_space_group_crystal_system monoclinic
_space_group_IT_number 9
_space_group_name_Hall 'C -2yc'
_space_group_name_H-M_alt 'C 1 c 1'
_atom_sites_solution_hydrogens geom
_audit_creation_method SHELXL-2013
_cell_angle_alpha 90
_cell_angle_beta 94.3560(10)
_cell_angle_gamma 90
_cell_formula_units_Z 4
_cell_length_a 9.9690(5)
_cell_length_b 24.8828(15)
_cell_length_c 8.3049(4)
_cell_measurement_reflns_used 9847
_cell_measurement_temperature 293(2)
_cell_measurement_theta_max 29.53
_cell_measurement_theta_min 2.21
_cell_volume 2054.13(19)
_computing_cell_refinement
;
SAINT (Bruker 2015)
;
_computing_data_collection
;
APEX2 (Bruker 2015)
;
_computing_data_reduction
;
SAINT (Bruker 2015)
;
_computing_molecular_graphics
;
SHELXTL (Sheldrick, 2008), Mercury (Macrae et al., 2020)
;
_computing_publication_material
;
SHELXTL (Sheldrick, 2008)
;
_computing_structure_refinement
;
SHELXL2014 (Sheldrick, 2015)
;
_computing_structure_solution
;
SHELXS97 (Sheldrick, 2008)
;
_diffrn_ambient_temperature 293(2)
_diffrn_measured_fraction_theta_full 0.999
_diffrn_measured_fraction_theta_max 1.000
_diffrn_measurement_device_type 'Bruker APEXII CCD'
_diffrn_measurement_method '\f and \w scans'
_diffrn_radiation_type MoK\a
_diffrn_radiation_wavelength 0.71073
_diffrn_reflns_av_R_equivalents 0.0325
_diffrn_reflns_av_unetI/netI 0.0197
_diffrn_reflns_limit_h_max 14
_diffrn_reflns_limit_h_min -13
_diffrn_reflns_limit_k_max 34
_diffrn_reflns_limit_k_min -34
_diffrn_reflns_limit_l_max 11
_diffrn_reflns_limit_l_min -11
_diffrn_reflns_number 39335
_diffrn_reflns_theta_full 25.242
_diffrn_reflns_theta_max 30.038
_diffrn_reflns_theta_min 1.637
_exptl_absorpt_coefficient_mu 0.089
_exptl_absorpt_correction_T_max 0.9418
_exptl_absorpt_correction_T_min 0.7827
_exptl_absorpt_correction_type multi-scan
_exptl_absorpt_process_details
;
(SADABS; Bruker 2015)
;
_exptl_crystal_colour orange
_exptl_crystal_density_diffrn 1.353
_exptl_crystal_description block
_exptl_crystal_F_000 872
_exptl_crystal_size_max 0.540
_exptl_crystal_size_mid 0.379
_exptl_crystal_size_min 0.228
_refine_diff_density_max 0.187
_refine_diff_density_min -0.152
_refine_ls_abs_structure_details
;
Flack <i>x</i>
determined using 2241 quotients
[(<i>I</i>^+^)-(<i>I</i>^-^)]/[(<i>I</i>^+^)+(<i>I</i>^-^)]
(Parsons et al., 2013)
;
_refine_ls_abs_structure_Flack -0.1(3)
_refine_ls_extinction_method none
_refine_ls_goodness_of_fit_ref 1.035
_refine_ls_hydrogen_treatment constr
_refine_ls_matrix_type full
_refine_ls_number_parameters 289
_refine_ls_number_reflns 5995
_refine_ls_number_restraints 2
_refine_ls_restrained_S_all 1.035
_refine_ls_R_factor_all 0.0515
_refine_ls_R_factor_gt 0.0405
_refine_ls_shift/su_max 0.000
_refine_ls_shift/su_mean 0.000
_refine_ls_structure_factor_coef Fsqd
_refine_ls_weighting_details
;
 w=1/[\s^2^(Fo^2^)+(0.0576P)^2^+0.4550P]
 where P=(Fo^2^+2Fc^2^)/3
;
_refine_ls_weighting_scheme calc
_refine_ls_wR_factor_gt 0.1042
_refine_ls_wR_factor_ref 0.1140
_reflns_number_gt 5046
_reflns_number_total 5995
_reflns_threshold_expression 'I > 2\s(I)'
_cod_data_source_file ex2028sup1.cif
_cod_data_source_block I
_cod_original_sg_symbol_H-M 'C c'
_cod_database_code 2243292
_shelx_space_group_comment
;
The symmetry employed for this shelxl refinement is uniquely defined
by the following loop, which should always be used as a source of
symmetry information in preference to the above space-group names.
They are only intended as comments.
;
_shelx_estimated_absorpt_t_min 0.953
_shelx_estimated_absorpt_t_max 0.980
_shelxl_version_number 20.13

loop_
_space_group_symop_operation_xyz
'x, y, z'
'x, -y, z+1/2'
'x+1/2, y+1/2, z'
'x+1/2, -y+1/2, z+1/2'

loop_
_atom_site_type_symbol
_atom_site_label
_atom_site_fract_x
_atom_site_fract_y
_atom_site_fract_z
_atom_site_U_iso_or_equiv
_atom_site_adp_type
_atom_site_calc_flag
_atom_site_occupancy
_atom_site_disorder_assembly
_atom_site_disorder_group
O O1 0.2822(2) 0.52900(7) 0.1628(3) 0.0715(6) Uani d 1 . .
O O2 0.0014(2) 0.71634(9) -0.3674(2) 0.0685(5) Uani d 1 . .
O O3 0.1029(2) 0.77955(9) -0.2279(3) 0.0681(5) Uani d 1 . .
N N1 0.7901(2) 0.62943(8) 0.9806(2) 0.0491(4) Uani d 1 . .
N N2 0.0790(2) 0.73213(9) -0.2556(2) 0.0514(5) Uani d 1 . .
C C1 0.8488(2) 0.59669(10) 1.1043(3) 0.0494(5) Uani d 1 . .
C C2 0.8433(3) 0.54134(11) 1.1238(3) 0.0640(7) Uani d 1 . .
H H2A 0.7917 0.5198 1.0514 0.077 Uiso calc 1 . .
C C3 0.9176(4) 0.51939(13) 1.2555(4) 0.0768(9) Uani d 1 . .
H H3A 0.9161 0.4824 1.2707 0.092 Uiso calc 1 . .
C C4 0.9943(4) 0.55101(14) 1.3656(4) 0.0748(9) Uani d 1 . .
H H4A 1.0435 0.5349 1.4522 0.090 Uiso calc 1 . .
C C5 0.9978(3) 0.60597(13) 1.3474(3) 0.0633(7) Uani d 1 . .
H H5A 1.0484 0.6272 1.4215 0.076 Uiso calc 1 . .
C C6 0.9240(2) 0.62937(10) 1.2159(3) 0.0482(5) Uani d 1 . .
C C7 0.9091(2) 0.68404(10) 1.1603(3) 0.0462(5) Uani d 1 . .
C C8 0.9545(3) 0.73328(11) 1.2227(3) 0.0574(6) Uani d 1 . .
H H8A 1.0090 0.7348 1.3185 0.069 Uiso calc 1 . .
C C9 0.9177(3) 0.77957(11) 1.1410(4) 0.0644(7) Uani d 1 . .
H H9A 0.9483 0.8126 1.1815 0.077 Uiso calc 1 . .
C C10 0.8351(3) 0.77768(11) 0.9983(4) 0.0615(6) Uani d 1 . .
H H10A 0.8106 0.8096 0.9459 0.074 Uiso calc 1 . .
C C11 0.7885(3) 0.72941(10) 0.9322(3) 0.0538(6) Uani d 1 . .
H H11A 0.7340 0.7284 0.8362 0.065 Uiso calc 1 . .
C C12 0.8262(2) 0.68269(9) 1.0148(3) 0.0447(4) Uani d 1 . .
C C13 0.7077(2) 0.61190(9) 0.8430(3) 0.0467(5) Uani d 1 . .
C C14 0.5978(3) 0.57950(11) 0.8617(3) 0.0565(6) Uani d 1 . .
H H14A 0.5780 0.5685 0.9643 0.068 Uiso calc 1 . .
C C15 0.5166(3) 0.56331(11) 0.7274(3) 0.0558(6) Uani d 1 . .
H H15A 0.4435 0.5410 0.7407 0.067 Uiso calc 1 . .
C C16 0.5429(2) 0.58002(9) 0.5731(3) 0.0481(5) Uani d 1 . .
C C17 0.6564(2) 0.61148(10) 0.5552(3) 0.0511(5) Uani d 1 . .
H H17A 0.6774 0.6219 0.4525 0.061 Uiso calc 1 . .
C C18 0.7384(2) 0.62741(10) 0.6890(3) 0.0503(5) Uani d 1 . .
H H18A 0.8139 0.6485 0.6758 0.060 Uiso calc 1 . .
C C19 0.4473(3) 0.56599(10) 0.4358(3) 0.0528(5) Uani d 1 . .
H H19A 0.3907 0.5369 0.4499 0.063 Uiso calc 1 . .
C C20 0.4339(3) 0.59058(10) 0.2947(3) 0.0538(6) Uani d 1 . .
H H20A 0.4922 0.6184 0.2730 0.065 Uiso calc 1 . .
C C21 0.3268(2) 0.57442(10) 0.1701(3) 0.0511(5) Uani d 1 . .
C C22 0.2696(2) 0.61668(10) 0.0544(3) 0.0458(5) Uani d 1 . .
C C23 0.1803(3) 0.60042(11) -0.0741(3) 0.0568(6) Uani d 1 . .
H H23A 0.1623 0.5641 -0.0904 0.068 Uiso calc 1 . .
C C24 0.1188(2) 0.63807(11) -0.1771(3) 0.0550(6) Uani d 1 . .
H H24A 0.0601 0.6275 -0.2637 0.066 Uiso calc 1 . .
C C25 0.1462(2) 0.69147(10) -0.1489(3) 0.0452(5) Uani d 1 . .
C C26 0.2350(2) 0.70923(10) -0.0246(3) 0.0510(5) Uani d 1 . .
H H26A 0.2522 0.7457 -0.0089 0.061 Uiso calc 1 . .
C C27 0.2975(3) 0.67082(10) 0.0758(3) 0.0518(5) Uani d 1 . .
H H27A 0.3593 0.6816 0.1590 0.062 Uiso calc 1 . .

loop_
_atom_site_aniso_label
_atom_site_aniso_U_11
_atom_site_aniso_U_22
_atom_site_aniso_U_33
_atom_site_aniso_U_12
_atom_site_aniso_U_13
_atom_site_aniso_U_23
O1 0.0810(13) 0.0456(9) 0.0816(13) 0.0062(9) -0.0343(10) -0.0086(9)
O2 0.0650(11) 0.0839(14) 0.0528(10) 0.0021(10) -0.0193(8) 0.0097(9)
O3 0.0688(12) 0.0606(11) 0.0728(12) 0.0061(9) -0.0075(9) 0.0078(9)
N1 0.0542(11) 0.0498(10) 0.0410(9) -0.0063(8) -0.0105(8) -0.0006(8)
N2 0.0444(10) 0.0643(13) 0.0449(9) 0.0046(9) -0.0001(8) 0.0055(8)
C1 0.0538(13) 0.0540(12) 0.0393(10) -0.0010(10) -0.0041(9) 0.0003(9)
C2 0.0829(19) 0.0556(14) 0.0521(14) -0.0008(13) -0.0045(13) 0.0000(11)
C3 0.110(3) 0.0587(16) 0.0597(16) 0.0113(16) -0.0051(16) 0.0112(13)
C4 0.093(2) 0.0776(19) 0.0507(14) 0.0152(17) -0.0109(14) 0.0122(13)
C5 0.0670(16) 0.0815(19) 0.0394(11) 0.0020(14) -0.0092(10) -0.0001(12)
C6 0.0484(11) 0.0582(13) 0.0375(10) -0.0017(10) -0.0005(8) -0.0012(9)
C7 0.0419(10) 0.0578(13) 0.0386(10) -0.0064(9) 0.0017(8) -0.0025(9)
C8 0.0582(14) 0.0679(15) 0.0461(12) -0.0185(12) 0.0054(10) -0.0105(11)
C9 0.0772(18) 0.0560(15) 0.0621(16) -0.0218(13) 0.0188(14) -0.0103(12)
C10 0.0718(17) 0.0531(13) 0.0609(15) -0.0049(12) 0.0137(13) 0.0060(11)
C11 0.0555(13) 0.0565(14) 0.0491(12) 0.0000(10) 0.0014(10) 0.0046(10)
C12 0.0421(10) 0.0514(12) 0.0401(10) -0.0052(8) -0.0003(8) -0.0017(8)
C13 0.0477(11) 0.0486(11) 0.0417(10) -0.0030(9) -0.0096(8) -0.0028(9)
C14 0.0618(14) 0.0628(15) 0.0436(11) -0.0136(11) -0.0051(10) 0.0017(10)
C15 0.0591(14) 0.0527(13) 0.0536(12) -0.0166(11) -0.0089(10) 0.0029(10)
C16 0.0539(12) 0.0419(10) 0.0459(10) 0.0017(9) -0.0129(9) -0.0031(8)
C17 0.0518(12) 0.0587(13) 0.0413(10) 0.0008(10) -0.0064(9) 0.0017(9)
C18 0.0454(11) 0.0587(13) 0.0454(11) -0.0056(10) -0.0070(9) 0.0029(9)
C19 0.0589(13) 0.0424(11) 0.0541(13) -0.0001(9) -0.0154(11) -0.0054(9)
C20 0.0541(13) 0.0522(13) 0.0518(12) 0.0028(10) -0.0176(10) -0.0065(10)
C21 0.0525(12) 0.0490(12) 0.0490(12) 0.0100(9) -0.0150(9) -0.0099(9)
C22 0.0441(11) 0.0494(11) 0.0419(10) 0.0043(9) -0.0099(8) -0.0067(8)
C23 0.0559(13) 0.0528(13) 0.0579(13) 0.0003(10) -0.0212(11) -0.0102(10)
C24 0.0516(13) 0.0597(14) 0.0504(12) 0.0011(10) -0.0188(10) -0.0065(10)
C25 0.0398(10) 0.0572(12) 0.0380(9) 0.0029(9) -0.0022(8) 0.0008(9)
C26 0.0561(13) 0.0532(12) 0.0419(11) -0.0033(10) -0.0086(9) -0.0021(9)
C27 0.0566(13) 0.0550(13) 0.0412(10) -0.0018(10) -0.0131(9) -0.0071(9)

loop_
_atom_type_symbol
_atom_type_description
_atom_type_scat_dispersion_real
_atom_type_scat_dispersion_imag
_atom_type_scat_source
C C 0.0033 0.0016 'International Tables Vol C Tables 4.2.6.8 and 6.1.1.4'
H H 0.0000 0.0000 'International Tables Vol C Tables 4.2.6.8 and 6.1.1.4'
N N 0.0061 0.0033 'International Tables Vol C Tables 4.2.6.8 and 6.1.1.4'
O O 0.0106 0.0060 'International Tables Vol C Tables 4.2.6.8 and 6.1.1.4'

loop_
_geom_angle_atom_site_label_1
_geom_angle_atom_site_label_2
_geom_angle_atom_site_label_3
_geom_angle_site_symmetry_1
_geom_angle_site_symmetry_3
_geom_angle
_geom_angle_publ_flag
C12 N1 C1 . . 108.39(18) ?
C12 N1 C13 . . 125.30(19) ?
C1 N1 C13 . . 126.31(19) ?
O3 N2 O2 . . 123.6(2) ?
O3 N2 C25 . . 118.5(2) ?
O2 N2 C25 . . 117.9(2) ?
C2 C1 N1 . . 130.1(2) ?
C2 C1 C6 . . 121.4(2) ?
N1 C1 C6 . . 108.6(2) ?
C3 C2 C1 . . 117.4(3) ?
C3 C2 H2A . . 121.3 ?
C1 C2 H2A . . 121.3 ?
C2 C3 C4 . . 122.0(3) ?
C2 C3 H3A . . 119.0 ?
C4 C3 H3A . . 119.0 ?
C5 C4 C3 . . 120.5(3) ?
C5 C4 H4A . . 119.8 ?
C3 C4 H4A . . 119.8 ?
C4 C5 C6 . . 118.9(3) ?
C4 C5 H5A . . 120.5 ?
C6 C5 H5A . . 120.5 ?
C5 C6 C1 . . 119.8(2) ?
C5 C6 C7 . . 132.8(2) ?
C1 C6 C7 . . 107.34(19) ?
C8 C7 C12 . . 119.5(2) ?
C8 C7 C6 . . 133.6(2) ?
C12 C7 C6 . . 106.9(2) ?
C9 C8 C7 . . 119.2(2) ?
C9 C8 H8A . . 120.4 ?
C7 C8 H8A . . 120.4 ?
C8 C9 C10 . . 120.7(2) ?
C8 C9 H9A . . 119.6 ?
C10 C9 H9A . . 119.6 ?
C11 C10 C9 . . 121.7(3) ?
C11 C10 H10A . . 119.2 ?
C9 C10 H10A . . 119.2 ?
C10 C11 C12 . . 117.4(2) ?
C10 C11 H11A . . 121.3 ?
C12 C11 H11A . . 121.3 ?
C11 C12 N1 . . 129.7(2) ?
C11 C12 C7 . . 121.5(2) ?
N1 C12 C7 . . 108.8(2) ?
C14 C13 C18 . . 119.8(2) ?
C14 C13 N1 . . 120.3(2) ?
C18 C13 N1 . . 119.9(2) ?
C13 C14 C15 . . 120.0(2) ?
C13 C14 H14A . . 120.0 ?
C15 C14 H14A . . 120.0 ?
C14 C15 C16 . . 121.0(2) ?
C14 C15 H15A . . 119.5 ?
C16 C15 H15A . . 119.5 ?
C15 C16 C17 . . 118.5(2) ?
C15 C16 C19 . . 119.1(2) ?
C17 C16 C19 . . 122.3(2) ?
C18 C17 C16 . . 120.6(2) ?
C18 C17 H17A . . 119.7 ?
C16 C17 H17A . . 119.7 ?
C17 C18 C13 . . 120.0(2) ?
C17 C18 H18A . . 120.0 ?
C13 C18 H18A . . 120.0 ?
C20 C19 C16 . . 126.4(2) ?
C20 C19 H19A . . 116.8 ?
C16 C19 H19A . . 116.8 ?
C19 C20 C21 . . 120.8(2) ?
C19 C20 H20A . . 119.6 ?
C21 C20 H20A . . 119.6 ?
O1 C21 C20 . . 121.9(2) ?
O1 C21 C22 . . 119.9(2) ?
C20 C21 C22 . . 118.2(2) ?
C27 C22 C23 . . 119.3(2) ?
C27 C22 C21 . . 122.34(19) ?
C23 C22 C21 . . 118.3(2) ?
C24 C23 C22 . . 120.3(2) ?
C24 C23 H23A . . 119.9 ?
C22 C23 H23A . . 119.9 ?
C25 C24 C23 . . 118.5(2) ?
C25 C24 H24A . . 120.7 ?
C23 C24 H24A . . 120.7 ?
C24 C25 C26 . . 123.1(2) ?
C24 C25 N2 . . 119.1(2) ?
C26 C25 N2 . . 117.8(2) ?
C25 C26 C27 . . 117.6(2) ?
C25 C26 H26A . . 121.2 ?
C27 C26 H26A . . 121.2 ?
C22 C27 C26 . . 121.2(2) ?
C22 C27 H27A . . 119.4 ?
C26 C27 H27A . . 119.4 ?

loop_
_geom_bond_atom_site_label_1
_geom_bond_atom_site_label_2
_geom_bond_site_symmetry_2
_geom_bond_distance
_geom_bond_publ_flag
O1 C21 . 1.215(3) ?
O2 N2 . 1.227(3) ?
O3 N2 . 1.222(3) ?
N1 C12 . 1.397(3) ?
N1 C1 . 1.404(3) ?
N1 C13 . 1.425(3) ?
N2 C25 . 1.472(3) ?
C1 C2 . 1.388(4) ?
C1 C6 . 1.406(3) ?
C2 C3 . 1.386(4) ?
C2 H2A . 0.9300 ?
C3 C4 . 1.390(5) ?
C3 H3A . 0.9300 ?
C4 C5 . 1.377(5) ?
C4 H4A . 0.9300 ?
C5 C6 . 1.396(3) ?
C5 H5A . 0.9300 ?
C6 C7 . 1.441(3) ?
C7 C8 . 1.392(3) ?
C7 C12 . 1.412(3) ?
C8 C9 . 1.373(4) ?
C8 H8A . 0.9300 ?
C9 C10 . 1.392(4) ?
C9 H9A . 0.9300 ?
C10 C11 . 1.386(4) ?
C10 H10A . 0.9300 ?
C11 C12 . 1.387(3) ?
C11 H11A . 0.9300 ?
C13 C14 . 1.378(4) ?
C13 C18 . 1.393(3) ?
C14 C15 . 1.387(3) ?
C14 H14A . 0.9300 ?
C15 C16 . 1.391(3) ?
C15 H15A . 0.9300 ?
C16 C17 . 1.394(4) ?
C16 C19 . 1.471(3) ?
C17 C18 . 1.386(3) ?
C17 H17A . 0.9300 ?
C18 H18A . 0.9300 ?
C19 C20 . 1.320(3) ?
C19 H19A . 0.9300 ?
C20 C21 . 1.485(3) ?
C20 H20A . 0.9300 ?
C21 C22 . 1.507(3) ?
C22 C27 . 1.384(3) ?
C22 C23 . 1.397(3) ?
C23 C24 . 1.381(3) ?
C23 H23A . 0.9300 ?
C24 C25 . 1.373(4) ?
C24 H24A . 0.9300 ?
C25 C26 . 1.380(3) ?
C26 C27 . 1.385(3) ?
C26 H26A . 0.9300 ?
C27 H27A . 0.9300 ?

loop_
_geom_hbond_atom_site_label_D
_geom_hbond_atom_site_label_H
_geom_hbond_atom_site_label_A
_geom_hbond_site_symmetry_A
_geom_hbond_distance_DH
_geom_hbond_distance_HA
_geom_hbond_distance_DA
_geom_hbond_angle_DHA
_geom_hbond_publ_flag
C15 H15A O1 2_565 0.93 2.42 3.291(3) 155 yes
C18 H18A O2 1_656 0.93 2.56 3.490(3) 173 yes
C9 H9A Cg4 4_565 0.93 2.89 3.758(3) 155 yes

loop_
_geom_torsion_atom_site_label_1
_geom_torsion_atom_site_label_2
_geom_torsion_atom_site_label_3
_geom_torsion_atom_site_label_4
_geom_torsion_site_symmetry_1
_geom_torsion_site_symmetry_2
_geom_torsion_site_symmetry_3
_geom_torsion_site_symmetry_4
_geom_torsion
_geom_torsion_publ_flag
C12 N1 C1 C2 . . . . -179.4(3) ?
C13 N1 C1 C2 . . . . 0.6(4) ?
C12 N1 C1 C6 . . . . -0.9(3) ?
C13 N1 C1 C6 . . . . 179.1(2) ?
N1 C1 C2 C3 . . . . 176.8(3) ?
C6 C1 C2 C3 . . . . -1.6(4) ?
C1 C2 C3 C4 . . . . 0.5(5) ?
C2 C3 C4 C5 . . . . 0.5(6) ?
C3 C4 C5 C6 . . . . -0.5(5) ?
C4 C5 C6 C1 . . . . -0.5(4) ?
C4 C5 C6 C7 . . . . -178.0(3) ?
C2 C1 C6 C5 . . . . 1.5(4) ?
N1 C1 C6 C5 . . . . -177.1(2) ?
C2 C1 C6 C7 . . . . 179.7(2) ?
N1 C1 C6 C7 . . . . 1.1(3) ?
C5 C6 C7 C8 . . . . -5.4(5) ?
C1 C6 C7 C8 . . . . 176.8(3) ?
C5 C6 C7 C12 . . . . 177.0(3) ?
C1 C6 C7 C12 . . . . -0.8(2) ?
C12 C7 C8 C9 . . . . -0.1(3) ?
C6 C7 C8 C9 . . . . -177.5(3) ?
C7 C8 C9 C10 . . . . 0.6(4) ?
C8 C9 C10 C11 . . . . -0.8(4) ?
C9 C10 C11 C12 . . . . 0.6(4) ?
C10 C11 C12 N1 . . . . 177.0(2) ?
C10 C11 C12 C7 . . . . -0.1(3) ?
C1 N1 C12 C11 . . . . -177.0(2) ?
C13 N1 C12 C11 . . . . 3.0(4) ?
C1 N1 C12 C7 . . . . 0.4(2) ?
C13 N1 C12 C7 . . . . -179.6(2) ?
C8 C7 C12 C11 . . . . -0.1(3) ?
C6 C7 C12 C11 . . . . 177.9(2) ?
C8 C7 C12 N1 . . . . -177.8(2) ?
C6 C7 C12 N1 . . . . 0.2(2) ?
C12 N1 C13 C14 . . . . -128.2(3) ?
C1 N1 C13 C14 . . . . 51.8(4) ?
C12 N1 C13 C18 . . . . 52.0(3) ?
C1 N1 C13 C18 . . . . -128.0(3) ?
C18 C13 C14 C15 . . . . -1.3(4) ?
N1 C13 C14 C15 . . . . 178.9(2) ?
C13 C14 C15 C16 . . . . -1.1(4) ?
C14 C15 C16 C17 . . . . 2.9(4) ?
C14 C15 C16 C19 . . . . -174.4(2) ?
C15 C16 C17 C18 . . . . -2.4(4) ?
C19 C16 C17 C18 . . . . 174.9(2) ?
C16 C17 C18 C13 . . . . 0.1(4) ?
C14 C13 C18 C17 . . . . 1.8(4) ?
N1 C13 C18 C17 . . . . -178.4(2) ?
C15 C16 C19 C20 . . . . 158.6(3) ?
C17 C16 C19 C20 . . . . -18.7(4) ?
C16 C19 C20 C21 . . . . -175.9(2) ?
C19 C20 C21 O1 . . . . -27.7(4) ?
C19 C20 C21 C22 . . . . 150.0(2) ?
O1 C21 C22 C27 . . . . 167.4(3) ?
C20 C21 C22 C27 . . . . -10.4(3) ?
O1 C21 C22 C23 . . . . -9.5(4) ?
C20 C21 C22 C23 . . . . 172.7(2) ?
C27 C22 C23 C24 . . . . -1.1(4) ?
C21 C22 C23 C24 . . . . 175.9(2) ?
C22 C23 C24 C25 . . . . -0.8(4) ?
C23 C24 C25 C26 . . . . 1.7(4) ?
C23 C24 C25 N2 . . . . -178.7(2) ?
O3 N2 C25 C24 . . . . 179.1(2) ?
O2 N2 C25 C24 . . . . -0.6(3) ?
O3 N2 C25 C26 . . . . -1.3(3) ?
O2 N2 C25 C26 . . . . 179.0(2) ?
C24 C25 C26 C27 . . . . -0.6(4) ?
N2 C25 C26 C27 . . . . 179.7(2) ?
C23 C22 C27 C26 . . . . 2.3(4) ?
C21 C22 C27 C26 . . . . -174.6(2) ?
C25 C26 C27 C22 . . . . -1.4(4) ?

_cod_database_fobs_code 2243292
